data_2002239
loop_
_publ_author_name
'Lehmann, U'
'Mueller-Buschbaum, Hk'

_publ_section_title
;
Der Aufbau von Nd2 Ni O4 und seine Verwandtschaft zu La2 Ni O4 und La2
Cu O4
;
_journal_name_full
;
Zeitschrift fuer Naturforschung, Teil B. Anorganische Chemie,
Organische Chemie (33,1978-41,1986)
;
_journal_page_first 389
_journal_page_last 390
_journal_volume 35
_journal_year 1980
_chemical_formula_structural 'Nd2 Ni O4'
_chemical_formula_sum 'Nd2 Ni O4'
_chemical_name_systematic 'Dineodymium nickel oxide'
_space_group_IT_number 64
_symmetry_cell_setting orthorhombic
_symmetry_Int_Tables_number 64
_symmetry_space_group_name_Hall '-A 2ab 2ab'
_symmetry_space_group_name_H-M 'A b m a'
_cell_angle_alpha 90
_cell_angle_beta 90
_cell_angle_gamma 90
_cell_formula_units_Z 4
_cell_length_a 5.465
_cell_length_b 5.471
_cell_length_c 12.211
_cell_volume 365.1
_refine_ls_R_factor_all 0.073
_cod_database_code 2002239

loop_
_symmetry_equiv_pos_as_xyz
x,y,z
-x,y,-z
1/2+x,y,1/2-z
1/2-x,y,1/2+z
-x,-y,-z
x,-y,z
1/2-x,-y,1/2+z
1/2+x,-y,1/2-z
x,1/2+y,1/2+z
-x,1/2+y,1/2-z
1/2+x,1/2+y,-z
1/2-x,1/2+y,z
-x,1/2-y,1/2-z
x,1/2-y,1/2+z
1/2-x,1/2-y,z
1/2+x,1/2-y,-z

loop_
_atom_site_label
_atom_site_type_symbol
_atom_site_symmetry_multiplicity
_atom_site_Wyckoff_symbol
_atom_site_fract_x
_atom_site_fract_y
_atom_site_fract_z
_atom_site_occupancy
_atom_site_attached_hydrogens
_atom_site_calc_flag
Nd1 Nd3+ 8 f 0.011 0. 0.361 1. 0 d
Ni1 Ni2+ 4 a 0. 0. 0. 1. 0 d
O1 O2- 8 e 0.25 0.25 0.989 1. 0 d
O2 O2- 8 f 0.054 0. 0.176 1. 0 d

loop_
_atom_type_symbol
_atom_type_oxidation_number
Nd3+ 3.000
Ni2+ 2.000
O2- -2.000
